data_7111144
loop_
_publ_author_name
'Lee, Dong-Heon'
'Chen, Junyi'
'Faller, Jack W.'
'Crabtree, Robert H.'

_publ_contact_author
;
        ' Jack Faller
   Department of Chemistry, Yale University, 
   225 Prospect St, New Haven, CT 06520-8107 U.S.A. '
;
_publ_section_title
;
 Reversible \a-elimination in the conversion of N--CH3 to N--CH&#xE006;Ir
 by double C--H activation
;
_journal_issue 2
_journal_name_full 'Chemical Communications'
_journal_page_first 213
_journal_paper_doi 10.1039/b007679l
_journal_year 2001
_chemical_formula_sum 'C49 H52 B F4 Ir N2 O2 P2'
_chemical_formula_weight 1041.93
_space_group_IT_number 14
_symmetry_cell_setting monoclinic
_symmetry_Int_Tables_number 14
_symmetry_space_group_name_Hall '-P 2yn'
_symmetry_space_group_name_H-M 'P 1 21/n 1'
_audit_creation_date 'Mon Sep 12 17:03:43 2000'
_audit_creation_method 'from TEXRAY.INF file'
_cell_angle_alpha 90
_cell_angle_beta 107.342(2)
_cell_angle_gamma 90
_cell_formula_units_Z 4
_cell_length_a 14.4246(6)
_cell_length_b 14.7760(6)
_cell_length_c 22.8912(7)
_cell_measurement_reflns_used 73989
_cell_measurement_temperature 183.2
_cell_measurement_theta_max 27.5
_cell_measurement_theta_min 1.0
_cell_volume 4657.2(3)
_computing_cell_refinement Denzo_SMN
_computing_data_reduction teXsan
_computing_publication_material teXsan
_computing_structure_refinement teXsan
_diffrn_ambient_temperature 183.2
_diffrn_measurement_device KappaCCD
_diffrn_orient_matrix_UB_11 0.00000
_diffrn_orient_matrix_UB_12 0.00000
_diffrn_orient_matrix_UB_13 0.00000
_diffrn_orient_matrix_UB_21 0.00000
_diffrn_orient_matrix_UB_22 0.00000
_diffrn_orient_matrix_UB_23 0.00000
_diffrn_orient_matrix_UB_31 0.00000
_diffrn_orient_matrix_UB_32 0.00000
_diffrn_orient_matrix_UB_33 0.00000
_diffrn_radiation_monochromator graphite
_diffrn_radiation_source 'X-ray tube'
_diffrn_radiation_type MoKalpha
_diffrn_radiation_wavelength 0.7107
_diffrn_reflns_av_R_equivalents 7.01
_diffrn_reflns_limit_h_max 18
_diffrn_reflns_limit_h_min 0
_diffrn_reflns_limit_k_max 19
_diffrn_reflns_limit_k_min -19
_diffrn_reflns_limit_l_max 28
_diffrn_reflns_limit_l_min -29
_diffrn_reflns_number 34332
_diffrn_reflns_theta_max 27.51
_diffrn_standards_decay_% 0.00
_diffrn_standards_interval_count 0
_diffrn_standards_number 0
_exptl_absorpt_coefficient_mu 3.000
_exptl_crystal_colour colorless
_exptl_crystal_density_diffrn 1.486
_exptl_crystal_description plate
_exptl_crystal_F_000 2096.00
_exptl_crystal_size_max 0.024
_exptl_crystal_size_mid 0.014
_exptl_crystal_size_min 0.005
_refine_diff_density_max 1.04
_refine_diff_density_min -0.84
_refine_ls_extinction_method none
_refine_ls_goodness_of_fit_obs 0.805
_refine_ls_hydrogen_treatment noref
_refine_ls_matrix_type full
_refine_ls_number_parameters 550
_refine_ls_number_reflns 5722
_refine_ls_number_restraints 0
_refine_ls_R_factor_obs 0.0320
_refine_ls_shift/esd_max 0.0015
_refine_ls_structure_factor_coef F
_refine_ls_weighting_scheme sigma
_refine_ls_wR_factor_obs 0.0342
_reflns_number_observed 5722
_reflns_number_total 10918
_reflns_observed_criterion 3.00
_cod_data_source_file b007679lsup1.cif
_cod_data_source_block 2059_Ir(pyNMeCH2)P2Hacetone_6_ChemComm
_cod_original_sg_symbol_H-M 'P 21/n     '
_cod_original_formula_sum 'C49 H52 B F4 Ir N2 O2 P2 '
_cod_database_code 7111144

loop_
_symmetry_equiv_pos_as_xyz
'   +x,   +y,   +z'
1/2-x,1/2+y,1/2-z
'   -x,   -y,   -z'
1/2+x,1/2-y,1/2+z

loop_
_atom_site_aniso_label
_atom_site_aniso_U_11
_atom_site_aniso_U_22
_atom_site_aniso_U_33
_atom_site_aniso_U_12
_atom_site_aniso_U_13
_atom_site_aniso_U_23
Ir(1) 0.0268(1) 0.0195(1) 0.0218(1) -0.0002(1) 0.00728(8) -0.0002(1)
P(1) 0.0316(8) 0.0213(8) 0.0223(7) -0.0014(7) 0.0071(6) -0.0013(7)
P(2) 0.0265(7) 0.0245(8) 0.0215(7) 0.0011(7) 0.0063(6) 0.0006(7)
F(1) 0.050(3) 0.072(3) 0.164(5) -0.005(2) 0.036(3) -0.026(3)
F(2) 0.145(5) 0.054(3) 0.131(4) -0.005(3) 0.079(4) 0.020(3)
F(3) 0.043(2) 0.074(3) 0.128(4) -0.006(2) 0.032(3) -0.035(3)
F(4) 0.221(7) 0.089(4) 0.089(4) -0.019(4) 0.109(4) -0.013(3)
O(1) 0.037(2) 0.021(2) 0.033(2) -0.005(2) 0.016(2) -0.002(2)
O(2) 0.075(5) 0.153(7) 0.123(6) 0.018(5) 0.041(4) 0.015(5)
N(1) 0.022(2) 0.025(3) 0.021(2) -0.001(2) 0.003(2) 0.000(2)
N(2) 0.036(3) 0.019(2) 0.040(3) -0.009(2) 0.015(2) -0.003(2)
C(1) 0.035(3) 0.022(3) 0.023(3) 0.005(3) 0.003(3) 0.000(2)
C(2) 0.053(4) 0.028(4) 0.044(4) 0.007(3) 0.012(3) -0.002(3)
C(3) 0.045(4) 0.043(4) 0.057(4) 0.016(4) 0.021(4) -0.002(4)
C(4) 0.036(4) 0.056(5) 0.047(4) 0.005(3) 0.023(3) 0.000(3)
C(5) 0.032(3) 0.037(4) 0.034(3) -0.003(3) 0.012(3) 0.003(3)
C(6) 0.034(3) 0.022(3) 0.032(3) -0.004(3) 0.010(3) 0.001(3)
C(7) 0.063(5) 0.018(3) 0.067(5) -0.004(3) 0.022(4) 0.000(4)
C(8) 0.054(5) 0.030(4) 0.038(4) -0.010(3) 0.022(3) -0.006(3)
C(9) 0.080(6) 0.041(5) 0.103(7) -0.020(4) 0.044(5) -0.008(4)
C(10) 0.065(5) 0.037(4) 0.064(5) 0.016(4) 0.034(4) 0.016(4)
C(11) 0.038(3) 0.022(3) 0.030(3) 0.002(3) 0.011(3) 0.001(3)
C(12) 0.039(3) 0.025(3) 0.032(3) 0.001(3) 0.014(3) 0.005(3)
C(13) 0.040(4) 0.030(4) 0.046(4) 0.000(3) 0.020(3) 0.001(3)
C(14) 0.056(4) 0.034(4) 0.041(4) -0.004(4) 0.027(3) -0.003(3)
C(15) 0.074(5) 0.044(4) 0.025(3) -0.003(4) 0.019(3) -0.006(3)
C(16) 0.053(4) 0.038(4) 0.026(3) -0.004(3) 0.012(3) -0.001(3)
C(17) 0.034(3) 0.026(3) 0.020(3) 0.004(3) 0.002(3) 0.002(3)
C(18) 0.032(4) 0.033(4) 0.032(3) -0.001(3) 0.005(3) 0.002(3)
C(19) 0.047(4) 0.031(4) 0.050(4) 0.005(3) 0.010(3) 0.010(3)
C(20) 0.049(4) 0.033(4) 0.051(4) 0.009(3) 0.003(4) 0.007(3)
C(21) 0.038(4) 0.046(4) 0.037(4) 0.008(3) 0.007(3) -0.001(3)
C(22) 0.033(3) 0.036(4) 0.023(3) 0.001(3) 0.002(3) 0.001(3)
C(23) 0.033(4) 0.025(3) 0.026(3) -0.005(3) 0.005(3) -0.004(3)
C(24) 0.041(4) 0.038(4) 0.036(4) -0.004(3) 0.010(3) -0.003(3)
C(25) 0.037(4) 0.058(5) 0.049(4) -0.016(4) 0.011(3) -0.016(4)
C(26) 0.062(5) 0.044(5) 0.043(4) -0.021(4) 0.016(4) -0.013(4)
C(27) 0.063(5) 0.029(4) 0.051(4) 0.000(4) 0.016(4) -0.009(3)
C(28) 0.051(4) 0.026(4) 0.038(4) -0.002(3) 0.008(3) -0.003(3)
C(29) 0.036(3) 0.023(3) 0.029(3) 0.004(3) 0.010(3) 0.003(3)
C(30) 0.038(4) 0.033(3) 0.032(3) -0.002(3) 0.011(3) 0.001(3)
C(31) 0.028(3) 0.035(4) 0.042(4) -0.002(3) -0.002(3) 0.003(3)
C(32) 0.025(3) 0.039(4) 0.053(4) 0.001(3) 0.014(3) 0.009(3)
C(33) 0.037(3) 0.030(3) 0.042(3) 0.005(3) 0.019(3) 0.004(3)
C(34) 0.030(3) 0.029(3) 0.033(3) 0.001(3) 0.008(3) -0.003(3)
C(35) 0.035(4) 0.032(3) 0.024(3) -0.001(3) 0.009(3) 0.000(3)
C(36) 0.045(4) 0.034(4) 0.030(3) 0.004(3) 0.014(3) 0.003(3)
C(37) 0.059(5) 0.039(4) 0.038(4) -0.009(4) 0.020(3) 0.008(3)
C(38) 0.067(5) 0.038(4) 0.043(4) -0.005(4) 0.014(4) 0.014(3)
C(39) 0.058(5) 0.029(4) 0.045(4) 0.009(3) 0.007(3) 0.008(3)
C(40) 0.044(4) 0.029(4) 0.034(3) 0.000(3) 0.009(3) 0.000(3)
C(41) 0.025(3) 0.034(4) 0.017(3) 0.007(3) -0.003(2) 0.000(3)
C(42) 0.040(4) 0.034(4) 0.032(3) 0.001(3) 0.005(3) -0.006(3)
C(43) 0.048(4) 0.032(4) 0.044(4) 0.003(3) -0.007(3) -0.010(3)
C(44) 0.048(4) 0.059(5) 0.040(4) 0.023(4) 0.000(3) -0.023(4)
C(45) 0.038(4) 0.065(5) 0.036(4) 0.010(4) 0.009(3) -0.014(4)
C(46) 0.032(3) 0.039(4) 0.029(3) 0.005(3) 0.007(3) -0.002(3)
C(47) 0.072(7) 0.085(8) 0.131(10) 0.005(6) 0.043(7) -0.006(7)
C(48) 0.20(2) 0.31(2) 0.17(1) 0.14(1) 0.13(1) 0.13(1)
C(49) 0.064(8) 0.29(2) 0.18(1) -0.01(1) 0.018(8) -0.06(1)
B(1) 0.055(6) 0.039(5) 0.070(6) -0.007(4) 0.036(5) -0.004(4)

loop_
_atom_site_label
_atom_site_fract_x
_atom_site_fract_y
_atom_site_fract_z
_atom_site_U_iso_or_equiv
_atom_site_thermal_displace_type
Ir(1) -0.13513(2) 0.17509(1) 0.711992(9) 0.02267(6) Uij
P(1) -0.0672(1) 0.1693(1) 0.81707(6) 0.0253(4) Uij
P(2) -0.23432(10) 0.1784(1) 0.61142(6) 0.0244(4) Uij
F(1) 0.0582(3) 0.2492(3) 0.5455(2) 0.094(2) Uij
F(2) 0.1328(4) 0.3825(3) 0.5513(2) 0.102(2) Uij
F(3) 0.2187(3) 0.2550(3) 0.5735(2) 0.080(2) Uij
F(4) 0.1366(5) 0.3090(3) 0.6354(2) 0.119(2) Uij
O(1) -0.0493(3) 0.2950(2) 0.7067(2) 0.029(1) Uij
O(2) -0.5534(5) 0.1912(5) 0.7886(3) 0.115(3) Uij
N(1) -0.0299(3) 0.0939(3) 0.6885(2) 0.023(1) Uij
N(2) -0.1243(3) -0.0210(3) 0.7074(2) 0.031(1) Uij
C(1) -0.0467(4) 0.0036(4) 0.6906(2) 0.028(2) Uij
C(2) 0.0179(5) -0.0581(4) 0.6755(3) 0.042(2) Uij
C(3) 0.0954(5) -0.0256(5) 0.6591(3) 0.047(2) Uij
C(4) 0.1107(4) 0.0668(5) 0.6572(3) 0.044(2) Uij
C(5) 0.0465(4) 0.1243(4) 0.6718(3) 0.034(2) Uij
C(6) -0.1899(4) 0.0477(4) 0.7205(2) 0.029(2) Uij
C(7) -0.1477(5) -0.1146(4) 0.7132(3) 0.049(2) Uij
C(8) -0.0625(5) 0.3774(4) 0.7023(3) 0.039(2) Uij
C(9) 0.0228(6) 0.4361(5) 0.7043(4) 0.071(3) Uij
C(10) -0.1566(5) 0.4219(4) 0.6948(3) 0.052(2) Uij
C(11) -0.1550(4) 0.1704(4) 0.8609(2) 0.029(2) Uij
C(12) -0.2533(4) 0.1614(4) 0.8333(2) 0.031(2) Uij
C(13) -0.3188(4) 0.1607(4) 0.8674(3) 0.038(2) Uij
C(14) -0.2837(5) 0.1691(4) 0.9306(3) 0.041(2) Uij
C(15) -0.1864(5) 0.1784(5) 0.9583(3) 0.046(2) Uij
C(16) -0.1215(4) 0.1789(4) 0.9248(2) 0.039(2) Uij
C(17) 0.0041(4) 0.0671(4) 0.8436(2) 0.028(2) Uij
C(18) -0.0267(4) -0.0005(4) 0.8748(3) 0.033(2) Uij
C(19) 0.0240(5) -0.0813(4) 0.8887(3) 0.044(2) Uij
C(20) 0.1077(5) -0.0935(4) 0.8728(3) 0.047(2) Uij
C(21) 0.1398(4) -0.0271(5) 0.8416(3) 0.041(2) Uij
C(22) 0.0881(4) 0.0527(4) 0.8261(2) 0.032(2) Uij
C(23) 0.0090(4) 0.2654(4) 0.8509(2) 0.029(2) Uij
C(24) 0.1089(4) 0.2608(4) 0.8784(3) 0.038(2) Uij
C(25) 0.1627(5) 0.3392(5) 0.8998(3) 0.049(2) Uij
C(26) 0.1155(5) 0.4216(5) 0.8944(3) 0.050(2) Uij
C(27) 0.0161(5) 0.4269(4) 0.8686(3) 0.048(2) Uij
C(28) -0.0354(5) 0.3490(4) 0.8471(3) 0.039(2) Uij
C(29) -0.3640(4) 0.1648(4) 0.6017(2) 0.029(2) Uij
C(30) -0.4276(4) 0.1384(4) 0.5454(3) 0.034(2) Uij
C(31) -0.5263(4) 0.1350(4) 0.5361(3) 0.037(2) Uij
C(32) -0.5646(4) 0.1568(4) 0.5829(3) 0.038(2) Uij
C(33) -0.5033(4) 0.1799(4) 0.6390(3) 0.035(2) Uij
C(34) -0.4041(4) 0.1846(4) 0.6486(2) 0.031(2) Uij
C(35) -0.2303(4) 0.2821(4) 0.5691(2) 0.030(2) Uij
C(36) -0.1407(4) 0.3144(4) 0.5654(2) 0.036(2) Uij
C(37) -0.1343(5) 0.3930(4) 0.5337(3) 0.044(2) Uij
C(38) -0.2167(5) 0.4421(4) 0.5068(3) 0.050(2) Uij
C(39) -0.3058(5) 0.4136(4) 0.5103(3) 0.046(2) Uij
C(40) -0.3137(4) 0.3338(4) 0.5405(3) 0.036(2) Uij
C(41) -0.2089(4) 0.0869(4) 0.5640(2) 0.027(2) Uij
C(42) -0.2447(4) 0.0007(4) 0.5678(3) 0.037(2) Uij
C(43) -0.2179(5) -0.0706(4) 0.5370(3) 0.046(2) Uij
C(44) -0.1561(5) -0.0584(5) 0.5026(3) 0.052(2) Uij
C(45) -0.1199(4) 0.0273(5) 0.4989(3) 0.047(2) Uij
C(46) -0.1452(4) 0.0994(4) 0.5295(3) 0.034(2) Uij
C(47) -0.6197(8) 0.1962(6) 0.8077(5) 0.093(4) Uij
C(48) -0.610(1) 0.175(1) 0.8725(7) 0.213(8) Uij
C(49) -0.7121(8) 0.234(1) 0.7703(6) 0.182(7) Uij
B(1) 0.1367(6) 0.2992(6) 0.5770(4) 0.051(3) Uij
H(1) -0.2094 0.2324 0.7285 0.0272 Uij
H(2) 0.0074 -0.1215 0.6767 0.0508 Uij
H(3) 0.1389 -0.0666 0.6490 0.0568 Uij
H(4) 0.1646 0.0898 0.6460 0.0530 Uij
H(5) 0.0561 0.1877 0.6700 0.0404 Uij
H(6) -0.1935 0.0398 0.7610 0.0351 Uij
H(7) -0.2530 0.0416 0.6922 0.0351 Uij
H(8) -0.2047 -0.1185 0.7257 0.0586 Uij
H(9) -0.1586 -0.1441 0.6748 0.0586 Uij
H(10) -0.0954 -0.1432 0.7428 0.0586 Uij
H(11) 0.0719 0.4277 0.7422 0.0853 Uij
H(12) 0.0477 0.4202 0.6716 0.0853 Uij
H(13) 0.0031 0.4977 0.7003 0.0853 Uij
H(14) -0.1492 0.4855 0.6923 0.0627 Uij
H(15) -0.2025 0.4008 0.6583 0.0627 Uij
H(16) -0.1789 0.4081 0.7288 0.0627 Uij
H(17) -0.2770 0.1556 0.7900 0.0373 Uij
H(18) -0.3865 0.1545 0.8477 0.0451 Uij
H(19) -0.3274 0.1684 0.9545 0.0489 Uij
H(20) -0.1630 0.1847 1.0015 0.0557 Uij
H(21) -0.0540 0.1851 0.9449 0.0470 Uij
H(22) -0.0835 0.0083 0.8870 0.0400 Uij
H(23) 0.0009 -0.1281 0.9091 0.0526 Uij
H(24) 0.1435 -0.1481 0.8835 0.0561 Uij
H(25) 0.1977 -0.0360 0.8306 0.0490 Uij
H(26) 0.1096 0.0978 0.8035 0.0388 Uij
H(27) 0.1409 0.2039 0.8828 0.0460 Uij
H(28) 0.2310 0.3358 0.9178 0.0582 Uij
H(29) 0.1518 0.4751 0.9085 0.0597 Uij
H(30) -0.0163 0.4834 0.8657 0.0571 Uij
H(31) -0.1037 0.3529 0.8291 0.0474 Uij
H(32) -0.4022 0.1226 0.5129 0.0412 Uij
H(33) -0.5683 0.1175 0.4973 0.0450 Uij
H(34) -0.6329 0.1558 0.5762 0.0460 Uij
H(35) -0.5290 0.1929 0.6718 0.0418 Uij
H(36) -0.3626 0.2015 0.6877 0.0371 Uij
H(37) -0.0831 0.2818 0.5851 0.0427 Uij
H(38) -0.0732 0.4128 0.5307 0.0531 Uij
H(39) -0.2122 0.4963 0.4855 0.0598 Uij
H(40) -0.3621 0.4488 0.4920 0.0551 Uij
H(41) -0.3756 0.3139 0.5419 0.0434 Uij
H(42) -0.2877 -0.0094 0.5915 0.0443 Uij
H(43) -0.2430 -0.1293 0.5399 0.0555 Uij
H(44) -0.1384 -0.1078 0.4816 0.0626 Uij
H(45) -0.0770 0.0368 0.4750 0.0563 Uij
H(46) -0.1190 0.1577 0.5269 0.0407 Uij
H(47) -0.6713 0.1825 0.8796 0.2553 Uij
H(48) -0.5889 0.1143 0.8810 0.2553 Uij
H(49) -0.5642 0.2148 0.8984 0.2553 Uij
H(50) -0.7025 0.2945 0.7594 0.2183 Uij
H(51) -0.7362 0.1986 0.7343 0.2183 Uij
H(52) -0.7577 0.2331 0.7929 0.2183 Uij

loop_
_atom_type_symbol
_atom_type_oxidation_number
_atom_type_number_in_cell
_atom_type_scat_dispersion_real
_atom_type_scat_dispersion_imag
_atom_type_scat_source
Ir 0 4 -1.444 7.990 'International Tables'
P 0 8 0.102 0.094 'International Tables'
F 0 16 0.017 0.010 'International Tables'
O 0 8 0.011 0.006 'International Tables'
N 0 8 0.006 0.003 'International Tables'
C 0 196 0.003 0.002 'International Tables'
B 0 4 0.001 0.001 'International Tables'
H 0 208 0.000 0.000 'International Tables'

loop_
_geom_angle_atom_site_label_1
_geom_angle_atom_site_label_2
_geom_angle_atom_site_label_3
_geom_angle
_geom_angle_publ_flag
P(1) Ir(1) P(2) 167.78(5) yes
P(1) Ir(1) O(1) 90.9(1) yes
P(1) Ir(1) N(1) 97.4(1) yes
P(1) Ir(1) C(6) 85.6(2) yes
P(2) Ir(1) O(1) 96.9(1) yes
P(2) Ir(1) N(1) 92.1(1) yes
P(2) Ir(1) C(6) 88.4(2) yes
O(1) Ir(1) N(1) 89.1(2) yes
O(1) Ir(1) C(6) 168.4(2) yes
N(1) Ir(1) C(6) 80.3(2) yes
Ir(1) P(1) C(11) 114.9(2) yes
Ir(1) P(1) C(17) 113.5(2) yes
Ir(1) P(1) C(23) 115.3(2) yes
C(11) P(1) C(17) 103.8(2) yes
C(11) P(1) C(23) 100.9(2) yes
C(17) P(1) C(23) 107.1(3) yes
Ir(1) P(2) C(29) 115.1(2) yes
Ir(1) P(2) C(35) 115.9(2) yes
Ir(1) P(2) C(41) 113.4(2) yes
C(29) P(2) C(35) 102.8(3) yes
C(29) P(2) C(41) 102.9(2) yes
C(35) P(2) C(41) 105.1(2) yes
Ir(1) O(1) C(8) 136.8(4) yes
Ir(1) N(1) C(1) 113.4(4) yes
Ir(1) N(1) C(5) 126.2(4) yes
C(1) N(1) C(5) 120.4(5) yes
C(1) N(2) C(6) 120.8(4) yes
C(1) N(2) C(7) 121.9(5) yes
C(6) N(2) C(7) 117.3(5) yes
N(1) C(1) N(2) 116.8(5) yes
N(1) C(1) C(2) 119.1(5) yes
N(2) C(1) C(2) 124.2(5) yes
C(1) C(2) C(3) 119.4(6) yes
C(2) C(3) C(4) 120.4(6) yes
C(3) C(4) C(5) 118.5(6) yes
N(1) C(5) C(4) 122.2(6) yes
Ir(1) C(6) N(2) 108.6(3) yes
O(1) C(8) C(9) 117.7(6) yes
O(1) C(8) C(10) 124.5(6) yes
C(9) C(8) C(10) 117.8(6) yes
P(1) C(11) C(12) 122.2(4) yes
P(1) C(11) C(16) 119.5(4) yes
C(12) C(11) C(16) 118.3(5) yes
C(11) C(12) C(13) 121.4(5) yes
C(12) C(13) C(14) 119.1(5) yes
C(13) C(14) C(15) 119.9(5) yes
C(14) C(15) C(16) 121.2(5) yes
C(11) C(16) C(15) 120.1(6) yes
P(1) C(17) C(18) 122.3(4) yes
P(1) C(17) C(22) 118.8(4) yes
C(18) C(17) C(22) 118.6(5) yes
C(17) C(18) C(19) 120.8(5) yes
C(18) C(19) C(20) 119.9(6) yes
C(19) C(20) C(21) 120.3(6) yes
C(20) C(21) C(22) 120.1(6) yes
C(17) C(22) C(21) 120.2(5) yes
P(1) C(23) C(24) 124.5(5) yes
P(1) C(23) C(28) 117.4(4) yes
C(24) C(23) C(28) 118.0(5) yes
C(23) C(24) C(25) 120.6(6) yes
C(24) C(25) C(26) 119.5(6) yes
C(25) C(26) C(27) 120.5(6) yes
C(26) C(27) C(28) 119.1(6) yes
C(23) C(28) C(27) 122.2(6) yes
P(2) C(29) C(30) 120.7(4) yes
P(2) C(29) C(34) 121.8(4) yes
C(30) C(29) C(34) 117.5(5) yes
C(29) C(30) C(31) 121.1(5) yes
C(30) C(31) C(32) 120.4(5) yes
C(31) C(32) C(33) 119.3(5) yes
C(32) C(33) C(34) 120.7(5) yes
C(29) C(34) C(33) 120.9(5) yes
P(2) C(35) C(36) 119.6(4) yes
P(2) C(35) C(40) 122.9(5) yes
C(36) C(35) C(40) 117.5(5) yes
C(35) C(36) C(37) 121.5(6) yes
C(36) C(37) C(38) 119.6(6) yes
C(37) C(38) C(39) 120.7(6) yes
C(38) C(39) C(40) 120.3(6) yes
C(35) C(40) C(39) 120.4(6) yes
P(2) C(41) C(42) 119.6(4) yes
P(2) C(41) C(46) 121.3(4) yes
C(42) C(41) C(46) 118.7(5) yes
C(41) C(42) C(43) 120.0(6) yes
C(42) C(43) C(44) 121.4(6) yes
C(43) C(44) C(45) 118.7(6) yes
C(44) C(45) C(46) 120.9(6) yes
C(41) C(46) C(45) 120.3(6) yes
O(2) C(47) C(48) 121(1) yes
O(2) C(47) C(49) 120(1) yes
C(48) C(47) C(49) 117(1) yes
F(1) B(1) F(2) 109.9(7) yes
F(1) B(1) F(3) 107.8(6) yes
F(1) B(1) F(4) 109.7(7) yes
F(2) B(1) F(3) 109.3(6) yes
F(2) B(1) F(4) 108.7(6) yes
F(3) B(1) F(4) 111.4(8) yes

loop_
_geom_bond_atom_site_label_1
_geom_bond_atom_site_label_2
_geom_bond_distance
_geom_bond_publ_flag
Ir(1) P(1) 2.313(1) yes
Ir(1) P(2) 2.321(1) yes
Ir(1) O(1) 2.185(4) yes
Ir(1) N(1) 2.126(4) yes
Ir(1) C(6) 2.072(5) yes
P(1) C(11) 1.834(5) yes
P(1) C(17) 1.826(6) yes
P(1) C(23) 1.821(6) yes
P(2) C(29) 1.828(6) yes
P(2) C(35) 1.823(6) yes
P(2) C(41) 1.839(6) yes
F(1) B(1) 1.365(9) yes
F(2) B(1) 1.359(9) yes
F(3) B(1) 1.373(8) yes
F(4) B(1) 1.344(9) yes
O(1) C(8) 1.232(7) yes
O(2) C(47) 1.168(10) yes
N(1) C(1) 1.359(7) yes
N(1) C(5) 1.347(6) yes
N(2) C(1) 1.338(7) yes
N(2) C(6) 1.480(7) yes
N(2) C(7) 1.439(7) yes
C(1) C(2) 1.419(8) yes
C(2) C(3) 1.367(8) yes
C(3) C(4) 1.386(9) yes
C(4) C(5) 1.369(8) yes
C(8) C(9) 1.495(9) yes
C(8) C(10) 1.472(9) yes
C(11) C(12) 1.376(7) yes
C(11) C(16) 1.402(7) yes
C(12) C(13) 1.394(7) yes
C(13) C(14) 1.389(8) yes
C(14) C(15) 1.364(9) yes
C(15) C(16) 1.376(8) yes
C(17) C(18) 1.378(7) yes
C(17) C(22) 1.400(7) yes
C(18) C(19) 1.386(8) yes
C(19) C(20) 1.372(8) yes
C(20) C(21) 1.373(8) yes
C(21) C(22) 1.384(8) yes
C(23) C(24) 1.392(8) yes
C(23) C(28) 1.382(8) yes
C(24) C(25) 1.399(8) yes
C(25) C(26) 1.383(9) yes
C(26) C(27) 1.380(9) yes
C(27) C(28) 1.379(8) yes
C(29) C(30) 1.396(7) yes
C(29) C(34) 1.395(7) yes
C(30) C(31) 1.377(7) yes
C(31) C(32) 1.384(8) yes
C(32) C(33) 1.368(8) yes
C(33) C(34) 1.383(7) yes
C(35) C(36) 1.403(8) yes
C(35) C(40) 1.411(8) yes
C(36) C(37) 1.387(8) yes
C(37) C(38) 1.371(9) yes
C(38) C(39) 1.377(9) yes
C(39) C(40) 1.389(8) yes
C(41) C(42) 1.387(8) yes
C(41) C(46) 1.390(7) yes
C(42) C(43) 1.385(8) yes
C(43) C(44) 1.366(9) yes
C(44) C(45) 1.381(9) yes
C(45) C(46) 1.382(8) yes
C(47) C(48) 1.48(1) yes
C(47) C(49) 1.46(1) yes
